data_1507178
loop_
_publ_author_name
'Ye, Juntao'
'Li, Suhua'
'Chen, Bo'
'Fan, Wu'
'Kuang, Jinqiang'
'Liu, Jinxian'
'Liu, Yu'
'Miao, Bukeyan'
'Wan, Baoqiang'
'Wang, Yuli'
'Xie, Xi'
'Yu, Qiong'
'Yuan, Weiming'
'Ma, Shengming'

_publ_section_title
;
 Catalytic asymmetric synthesis of optically active allenes from terminal
 alkynes.
;
_journal_issue 5
_journal_name_full 'Organic letters'
_journal_page_first 1346
_journal_page_last 1349
_journal_paper_doi 10.1021/ol300296k
_journal_volume 14
_journal_year 2012
_chemical_absolute_configuration ad
_chemical_formula_sum 'C16 H20 O'
_chemical_formula_weight 228.32
_chemical_name_systematic
; 
 ? 
;
_space_group_IT_number 4
_symmetry_cell_setting monoclinic
_symmetry_space_group_name_Hall 'P 2yb'
_symmetry_space_group_name_H-M 'P 1 21 1'
_atom_sites_solution_hydrogens geom
_atom_sites_solution_primary direct
_atom_sites_solution_secondary difmap
_audit_creation_method SHELXL-97
_cell_angle_alpha 90.00
_cell_angle_beta 93.5840(10)
_cell_angle_gamma 90.00
_cell_formula_units_Z 2
_cell_length_a 11.7903(3)
_cell_length_b 4.71280(10)
_cell_length_c 12.0475(3)
_cell_measurement_temperature 133(2)
_cell_volume 668.11(3)
_computing_structure_refinement 'SHELXL-97 (Sheldrick, 2008)'
_computing_structure_solution 'SHELXS-97 (Sheldrick, 2008)'
_diffrn_ambient_temperature 133(2)
_diffrn_measured_fraction_theta_full 0.984
_diffrn_measured_fraction_theta_max 0.985
_diffrn_radiation_monochromator graphite
_diffrn_radiation_source 'fine-focus sealed tube'
_diffrn_radiation_type CuK\a
_diffrn_radiation_wavelength 1.54178
_diffrn_reflns_av_R_equivalents 0.0237
_diffrn_reflns_av_sigmaI/netI 0.0190
_diffrn_reflns_limit_h_max 13
_diffrn_reflns_limit_h_min -13
_diffrn_reflns_limit_k_max 5
_diffrn_reflns_limit_k_min -5
_diffrn_reflns_limit_l_max 13
_diffrn_reflns_limit_l_min -14
_diffrn_reflns_number 9051
_diffrn_reflns_theta_full 66.26
_diffrn_reflns_theta_max 66.26
_diffrn_reflns_theta_min 3.68
_exptl_absorpt_coefficient_mu 0.526
_exptl_absorpt_correction_T_max 0.9253
_exptl_absorpt_correction_T_min 0.8798
_exptl_absorpt_correction_type multi-scan
_exptl_crystal_colour colorless
_exptl_crystal_density_diffrn 1.135
_exptl_crystal_density_method 'not measured'
_exptl_crystal_description block
_exptl_crystal_F_000 248
_exptl_crystal_size_max 0.25
_exptl_crystal_size_mid 0.20
_exptl_crystal_size_min 0.15
_refine_diff_density_max 0.102
_refine_diff_density_min -0.163
_refine_diff_density_rms 0.033
_refine_ls_abs_structure_details 'Flack H D (1983), Acta Cryst. A39, 876-881'
_refine_ls_abs_structure_Flack -0.1(2)
_refine_ls_extinction_method none
_refine_ls_goodness_of_fit_ref 1.058
_refine_ls_hydrogen_treatment mixed
_refine_ls_matrix_type full
_refine_ls_number_parameters 163
_refine_ls_number_reflns 2212
_refine_ls_number_restraints 3
_refine_ls_restrained_S_all 1.063
_refine_ls_R_factor_all 0.0267
_refine_ls_R_factor_gt 0.0266
_refine_ls_shift/su_max 0.001
_refine_ls_shift/su_mean 0.000
_refine_ls_structure_factor_coef Fsqd
_refine_ls_weighting_details 'calc w=1/[\s^2^(Fo^2^)+(0.0379P)^2^+0.0826P] where P=(Fo^2^+2Fc^2^)/3'
_refine_ls_weighting_scheme calc
_refine_ls_wR_factor_gt 0.0676
_refine_ls_wR_factor_ref 0.0677
_reflns_number_gt 2202
_reflns_number_total 2212
_reflns_threshold_expression >2sigma(I)
_cod_data_source_file ol300296k_si_002.cif
_cod_data_source_block z
_cod_depositor_comments
;
The following automatic conversions were performed:

'_symmetry_cell_setting' value 'Monoclinic' changed to 'monoclinic'
according to /home/saulius/struct/CIF-dictionaries/cif_core.dic
dictionary named 'cif_core.dic' version 2.4.1 from 2010-06-29.

Automatic conversion script
Id: cif_fix_values 1715 2011-07-08 13:25:40Z adriana 
;
_cod_original_sg_symbol_H-M P2(1)
_cod_database_code 1507178

loop_
_symmetry_equiv_pos_as_xyz
'x, y, z'
'-x, y+1/2, -z'

loop_
_atom_site_label
_atom_site_type_symbol
_atom_site_fract_x
_atom_site_fract_y
_atom_site_fract_z
_atom_site_U_iso_or_equiv
_atom_site_adp_type
_atom_site_occupancy
_atom_site_symmetry_multiplicity
_atom_site_calc_flag
_atom_site_refinement_flags
O1 O 0.01506(6) 0.52344(17) 0.94487(6) 0.02631(19) Uani 1 1 d .
H1 H 0.0044 0.6721 0.9812 0.039 Uiso 1 1 calc R
C1 C 0.18275(10) 0.4266(3) 0.69854(9) 0.0293(3) Uani 1 1 d .
H1A H 0.2430 0.5585 0.7121 0.035 Uiso 1 1 calc R
C2 C 0.17451(10) 0.2757(3) 0.59993(9) 0.0342(3) Uani 1 1 d .
H2 H 0.2286 0.3058 0.5459 0.041 Uiso 1 1 calc R
C3 C 0.08765(10) 0.0807(3) 0.57949(9) 0.0319(3) Uani 1 1 d .
H3 H 0.0824 -0.0239 0.5120 0.038 Uiso 1 1 calc R
C4 C 0.00876(10) 0.0397(3) 0.65811(9) 0.0298(3) Uani 1 1 d .
H4 H -0.0509 -0.0936 0.6445 0.036 Uiso 1 1 calc R
C5 C 0.01631(9) 0.1924(3) 0.75681(9) 0.0253(2) Uani 1 1 d .
H5 H -0.0385 0.1637 0.8102 0.030 Uiso 1 1 calc R
C6 C 0.10358(9) 0.3869(2) 0.77797(8) 0.0218(2) Uani 1 1 d .
C7 C 0.11634(9) 0.5533(2) 0.88568(8) 0.0224(2) Uani 1 1 d .
H7 H 0.1269 0.7584 0.8677 0.027 Uiso 1 1 calc R
C8 C 0.21912(10) 0.4515(2) 0.95674(9) 0.0241(2) Uani 1 1 d U
H8 H 0.2224(11) 0.249(4) 0.9713(11) 0.034(4) Uiso 1 1 d .
C9 C 0.30057(9) 0.6181(2) 0.99550(8) 0.0239(2) Uani 1 1 d U
C10 C 0.38170(9) 0.7857(3) 1.03535(9) 0.0256(2) Uani 1 1 d U
H10 H 0.4479(11) 0.828(3) 0.9889(11) 0.033(4) Uiso 1 1 d .
C11 C 0.38577(9) 0.9214(3) 1.14954(9) 0.0252(3) Uani 1 1 d .
H11 H 0.3933 1.1311 1.1397 0.030 Uiso 1 1 calc R
C12 C 0.27863(9) 0.8669(3) 1.21020(9) 0.0280(3) Uani 1 1 d .
H12A H 0.2652 0.6598 1.2138 0.034 Uiso 1 1 calc R
H12B H 0.2129 0.9533 1.1676 0.034 Uiso 1 1 calc R
C13 C 0.28632(11) 0.9881(3) 1.32834(10) 0.0345(3) Uani 1 1 d .
H13A H 0.2895 1.1978 1.3247 0.041 Uiso 1 1 calc R
H13B H 0.2174 0.9346 1.3663 0.041 Uiso 1 1 calc R
C14 C 0.39155(11) 0.8777(3) 1.39542(9) 0.0360(3) Uani 1 1 d .
H14A H 0.3969 0.9690 1.4696 0.043 Uiso 1 1 calc R
H14B H 0.3844 0.6704 1.4063 0.043 Uiso 1 1 calc R
C15 C 0.49850(10) 0.9399(3) 1.33607(10) 0.0356(3) Uani 1 1 d .
H15A H 0.5649 0.8582 1.3792 0.043 Uiso 1 1 calc R
H15B H 0.5096 1.1478 1.3320 0.043 Uiso 1 1 calc R
C16 C 0.49173(10) 0.8161(3) 1.21844(10) 0.0308(3) Uani 1 1 d .
H16A H 0.4897 0.6064 1.2229 0.037 Uiso 1 1 calc R
H16B H 0.5606 0.8708 1.1806 0.037 Uiso 1 1 calc R

loop_
_atom_site_aniso_label
_atom_site_aniso_U_11
_atom_site_aniso_U_22
_atom_site_aniso_U_33
_atom_site_aniso_U_23
_atom_site_aniso_U_13
_atom_site_aniso_U_12
O1 0.0268(4) 0.0255(4) 0.0275(4) -0.0027(3) 0.0089(3) -0.0002(3)
C1 0.0246(6) 0.0371(7) 0.0262(5) -0.0007(5) 0.0018(4) -0.0028(5)
C2 0.0290(6) 0.0499(8) 0.0241(6) -0.0015(5) 0.0056(5) 0.0014(6)
C3 0.0352(6) 0.0375(7) 0.0225(5) -0.0055(5) -0.0021(5) 0.0057(6)
C4 0.0300(6) 0.0302(6) 0.0286(5) 0.0001(5) -0.0044(5) -0.0011(5)
C5 0.0241(5) 0.0276(6) 0.0242(5) 0.0024(4) 0.0019(4) 0.0019(5)
C6 0.0218(5) 0.0222(5) 0.0213(5) 0.0030(4) -0.0002(4) 0.0054(4)
C7 0.0229(5) 0.0211(5) 0.0234(5) 0.0012(5) 0.0039(4) -0.0002(5)
C8 0.0282(6) 0.0237(6) 0.0205(5) -0.0010(4) 0.0014(4) 0.0023(4)
C9 0.0257(5) 0.0257(6) 0.0207(4) 0.0004(4) 0.0037(4) 0.0055(4)
C10 0.0221(5) 0.0288(6) 0.0259(5) 0.0023(5) 0.0017(4) 0.0019(4)
C11 0.0252(6) 0.0238(6) 0.0262(5) 0.0008(5) -0.0004(4) -0.0022(5)
C12 0.0245(6) 0.0323(6) 0.0271(5) -0.0020(5) 0.0005(4) -0.0003(5)
C13 0.0329(6) 0.0417(8) 0.0295(6) -0.0068(5) 0.0049(5) 0.0003(6)
C14 0.0422(7) 0.0415(7) 0.0240(5) -0.0024(6) -0.0014(5) -0.0029(6)
C15 0.0323(6) 0.0427(7) 0.0306(6) -0.0005(5) -0.0073(5) -0.0040(6)
C16 0.0235(6) 0.0379(7) 0.0306(6) 0.0019(5) -0.0012(5) -0.0009(5)

loop_
_atom_type_symbol
_atom_type_description
_atom_type_scat_dispersion_real
_atom_type_scat_dispersion_imag
_atom_type_scat_source
C C 0.0181 0.0091 'International Tables Vol C Tables 4.2.6.8 and 6.1.1.4'
H H 0.0000 0.0000 'International Tables Vol C Tables 4.2.6.8 and 6.1.1.4'
O O 0.0492 0.0322 'International Tables Vol C Tables 4.2.6.8 and 6.1.1.4'

loop_
_geom_angle_atom_site_label_1
_geom_angle_atom_site_label_2
_geom_angle_atom_site_label_3
_geom_angle
C7 O1 H1 109.5
C2 C1 C6 120.52(11)
C2 C1 H1A 119.7
C6 C1 H1A 119.7
C1 C2 C3 120.33(11)
C1 C2 H2 119.8
C3 C2 H2 119.8
C4 C3 C2 119.49(11)
C4 C3 H3 120.3
C2 C3 H3 120.3
C3 C4 C5 120.33(11)
C3 C4 H4 119.8
C5 C4 H4 119.8
C4 C5 C6 120.41(11)
C4 C5 H5 119.8
C6 C5 H5 119.8
C5 C6 C1 118.93(10)
C5 C6 C7 122.08(10)
C1 C6 C7 118.98(10)
O1 C7 C6 109.47(8)
O1 C7 C8 110.40(8)
C6 C7 C8 110.64(9)
O1 C7 H7 108.8
C6 C7 H7 108.8
C8 C7 H7 108.8
C9 C8 C7 123.78(10)
C9 C8 H8 120.5(8)
C7 C8 H8 115.7(8)
C8 C9 C10 179.39(12)
C9 C10 C11 124.67(11)
C9 C10 H10 119.3(8)
C11 C10 H10 116.0(8)
C10 C11 C12 112.65(9)
C10 C11 C16 109.41(10)
C12 C11 C16 110.93(9)
C10 C11 H11 107.9
C12 C11 H11 107.9
C16 C11 H11 107.9
C11 C12 C13 112.40(9)
C11 C12 H12A 109.1
C13 C12 H12A 109.1
C11 C12 H12B 109.1
C13 C12 H12B 109.1
H12A C12 H12B 107.9
C14 C13 C12 111.29(10)
C14 C13 H13A 109.4
C12 C13 H13A 109.4
C14 C13 H13B 109.4
C12 C13 H13B 109.4
H13A C13 H13B 108.0
C15 C14 C13 110.87(10)
C15 C14 H14A 109.5
C13 C14 H14A 109.5
C15 C14 H14B 109.5
C13 C14 H14B 109.5
H14A C14 H14B 108.1
C14 C15 C16 111.48(10)
C14 C15 H15A 109.3
C16 C15 H15A 109.3
C14 C15 H15B 109.3
C16 C15 H15B 109.3
H15A C15 H15B 108.0
C15 C16 C11 111.73(10)
C15 C16 H16A 109.3
C11 C16 H16A 109.3
C15 C16 H16B 109.3
C11 C16 H16B 109.3
H16A C16 H16B 107.9

loop_
_geom_bond_atom_site_label_1
_geom_bond_atom_site_label_2
_geom_bond_distance
O1 C7 1.4355(13)
O1 H1 0.8400
C1 C2 1.3829(17)
C1 C6 1.3906(16)
C1 H1A 0.9500
C2 C3 1.3864(19)
C2 H2 0.9500
C3 C4 1.3820(17)
C3 H3 0.9500
C4 C5 1.3878(17)
C4 H4 0.9500
C5 C6 1.3897(16)
C5 H5 0.9500
C6 C7 1.5157(14)
C7 C8 1.5172(14)
C7 H7 1.0000
C8 C9 1.3040(16)
C8 H8 0.970(17)
C9 C10 1.3085(16)
C10 C11 1.5151(15)
C10 H10 1.009(14)
C11 C12 1.5203(16)
C11 C16 1.5383(15)
C11 H11 1.0000
C12 C13 1.5311(15)
C12 H12A 0.9900
C12 H12B 0.9900
C13 C14 1.5290(17)
C13 H13A 0.9900
C13 H13B 0.9900
C14 C15 1.5165(18)
C14 H14A 0.9900
C14 H14B 0.9900
C15 C16 1.5301(16)
C15 H15A 0.9900
C15 H15B 0.9900
C16 H16A 0.9900
C16 H16B 0.9900

loop_
_geom_hbond_atom_site_label_D
_geom_hbond_atom_site_label_H
_geom_hbond_atom_site_label_A
_geom_hbond_distance_DH
_geom_hbond_distance_HA
_geom_hbond_distance_DA
_geom_hbond_angle_DHA
_geom_hbond_site_symmetry_A
O1 H1 O1 0.84 1.90 2.7391(7) 175.9 2_557

loop_
_geom_torsion_atom_site_label_1
_geom_torsion_atom_site_label_2
_geom_torsion_atom_site_label_3
_geom_torsion_atom_site_label_4
_geom_torsion
C6 C1 C2 C3 -0.59(19)
C1 C2 C3 C4 0.48(18)
C2 C3 C4 C5 0.00(18)
C3 C4 C5 C6 -0.37(17)
C4 C5 C6 C1 0.25(16)
C4 C5 C6 C7 -178.68(10)
C2 C1 C6 C5 0.22(17)
C2 C1 C6 C7 179.19(11)
C5 C6 C7 O1 -12.45(14)
C1 C6 C7 O1 168.61(9)
C5 C6 C7 C8 109.43(11)
C1 C6 C7 C8 -69.50(13)
O1 C7 C8 C9 -112.98(12)
C6 C7 C8 C9 125.67(12)
C7 C8 C9 C10 90(12)
C8 C9 C10 C11 4(12)
C9 C10 C11 C12 -5.84(16)
C9 C10 C11 C16 118.04(12)
C10 C11 C12 C13 176.33(10)
C16 C11 C12 C13 53.29(13)
C11 C12 C13 C14 -54.69(14)
C12 C13 C14 C15 55.53(15)
C13 C14 C15 C16 -56.20(15)
C14 C15 C16 C11 55.47(14)
C10 C11 C16 C15 -178.37(10)
C12 C11 C16 C15 -53.48(14)

loop_
_cod_related_entry_id
_cod_related_entry_code
_cod_related_entry_database
1 30651801 ChemSpider
